data_7125584
loop_
_publ_author_name
'Conway, Ben'
'Hevia, Eva'
'Kennedy, Alan R.'
'Mulvey, Robert E.'

_publ_section_title
;
 Structurally-defined direct C-magnesiation and C-zincation of
 N-heterocyclic aromatic compounds using alkali-metal-mediated
 metallation.
;
_journal_issue 27
_journal_name_full 'Chemical communications (Cambridge, England)'
_journal_page_first 2864
_journal_page_last 2866
_journal_paper_doi 10.1039/b704362g
_journal_year 2007
_chemical_formula_sum 'C24 H32 N4 Zn'
_chemical_formula_weight 441.91
_space_group_IT_number 19
_space_group_name_Hall 'P 2ac 2ab'
_space_group_name_H-M_alt 'P 21 21 21'
_symmetry_cell_setting orthorhombic
_symmetry_space_group_name_H-M 'P 21 21 21'
_atom_sites_solution_hydrogens geom
_atom_sites_solution_primary direct
_atom_sites_solution_secondary difmap
_audit_creation_method SHELXL-97
_cell_angle_alpha 90.00
_cell_angle_beta 90.00
_cell_angle_gamma 90.00
_cell_formula_units_Z 4
_cell_length_a 12.2666(2)
_cell_length_b 13.1709(2)
_cell_length_c 14.3918(2)
_cell_measurement_reflns_used 3018
_cell_measurement_temperature 123(2)
_cell_measurement_theta_max 27.48
_cell_measurement_theta_min 2.91
_cell_volume 2325.17(6)
_computing_structure_refinement 'SHELXL-97 (Sheldrick, 1997)'
_diffrn_ambient_temperature 123(2)
_diffrn_measured_fraction_theta_full 0.998
_diffrn_measured_fraction_theta_max 0.998
_diffrn_measurement_device_type 'Nonius Kappa CCD'
_diffrn_measurement_method 'phi and omega scans'
_diffrn_radiation_monochromator graphite
_diffrn_radiation_source 'fine-focus sealed tube'
_diffrn_radiation_type MoK\a
_diffrn_radiation_wavelength 0.71073
_diffrn_reflns_av_R_equivalents 0.064
_diffrn_reflns_av_sigmaI/netI 0.0333
_diffrn_reflns_limit_h_max 15
_diffrn_reflns_limit_h_min -15
_diffrn_reflns_limit_k_max 17
_diffrn_reflns_limit_k_min -17
_diffrn_reflns_limit_l_max 18
_diffrn_reflns_limit_l_min -18
_diffrn_reflns_number 54726
_diffrn_reflns_theta_full 27.49
_diffrn_reflns_theta_max 27.49
_diffrn_reflns_theta_min 3.09
_diffrn_standards_decay_% 0
_diffrn_standards_number 0
_exptl_absorpt_coefficient_mu 1.073
_exptl_absorpt_correction_type none
_exptl_crystal_colour colourless
_exptl_crystal_density_diffrn 1.262
_exptl_crystal_density_method 'not measured'
_exptl_crystal_description block
_exptl_crystal_F_000 936
_exptl_crystal_size_max 0.20
_exptl_crystal_size_mid 0.20
_exptl_crystal_size_min 0.10
_refine_diff_density_max 0.359
_refine_diff_density_min -0.229
_refine_diff_density_rms 0.048
_refine_ls_abs_structure_details 'Flack H D (1983), Acta Cryst. A39, 876-881'
_refine_ls_abs_structure_Flack -0.019(10)
_refine_ls_extinction_method none
_refine_ls_goodness_of_fit_ref 1.024
_refine_ls_hydrogen_treatment constr
_refine_ls_matrix_type full
_refine_ls_number_parameters 307
_refine_ls_number_reflns 5323
_refine_ls_number_restraints 0
_refine_ls_restrained_S_all 1.024
_refine_ls_R_factor_all 0.0444
_refine_ls_R_factor_gt 0.0309
_refine_ls_shift/su_max 0.001
_refine_ls_shift/su_mean 0.000
_refine_ls_structure_factor_coef Fsqd
_refine_ls_weighting_details 'calc w=1/[\s^2^(Fo^2^)+(0.0194P)^2^+1.0641P] where P=(Fo^2^+2Fc^2^)/3'
_refine_ls_weighting_scheme calc
_refine_ls_wR_factor_gt 0.0557
_refine_ls_wR_factor_ref 0.0601
_reflns_number_gt 4616
_reflns_number_total 5323
_reflns_threshold_expression I>2\s(I)
_cod_data_source_file b704362g.txt
_cod_data_source_block grem224
_cod_depositor_comments
;
The following automatic conversions were performed:

data item '_symmetry_cell_setting' value 'ORTHORHOMBIC' was changed
to 'orthorhombic' in accordance with the
/home/saulius/struct/COD-crude-data/automatic-downloads/DataCite-retrospective/RSC/depositions/lib/dictionaries/cif_core.dic
dictionary named 'cif_core.dic' version 2.4.2 last updated on
2011-04-26.

Automatic conversion script
Id: cif_fix_values 6909 2019-04-08 15:41:33Z antanas 
;
_cod_original_sg_symbol_H-M P212121
_cod_database_code 7125584

loop_
_symmetry_equiv_pos_as_xyz
'x, y, z'
'-x+1/2, -y, z+1/2'
'x+1/2, -y+1/2, -z'
'-x, y+1/2, -z+1/2'

loop_
_atom_site_label
_atom_site_type_symbol
_atom_site_fract_x
_atom_site_fract_y
_atom_site_fract_z
_atom_site_U_iso_or_equiv
_atom_site_adp_type
_atom_site_occupancy
_atom_site_symmetry_multiplicity
_atom_site_calc_flag
_atom_site_refinement_flags
_atom_site_disorder_assembly
_atom_site_disorder_group
Zn1 Zn 0.050089(19) 0.836721(17) 0.620028(15) 0.02377(6) Uani 1 1 d . A .
N1 N 0.20041(15) 0.75638(17) 0.76064(12) 0.0364(5) Uani 1 1 d . A .
N2 N 0.02756(15) 0.65237(15) 0.50003(11) 0.0300(4) Uani 1 1 d . A .
N3 N -0.10146(14) 0.92075(13) 0.61680(14) 0.0292(4) Uani 1 1 d . . .
N4 N 0.12503(16) 0.98542(15) 0.59784(13) 0.0355(5) Uani 1 1 d . . .
C1 C 0.09740(18) 0.79769(17) 0.74798(14) 0.0253(5) Uani 1 1 d . . .
C2 C 0.0556(2) 0.80935(15) 0.83591(13) 0.0266(5) Uani 1 1 d . A .
H2 H -0.0144 0.8365 0.8496 0.032 Uiso 1 1 calc R . .
C3 C 0.13151(18) 0.77511(15) 0.90359(14) 0.0254(5) Uani 1 1 d . . .
C4 C 0.1322(2) 0.76332(18) 1.00102(15) 0.0328(6) Uani 1 1 d . A .
H4 H 0.0715 0.7844 1.0372 0.039 Uiso 1 1 calc R . .
C5 C 0.2228(2) 0.72053(19) 1.04317(16) 0.0370(6) Uani 1 1 d . . .
H5 H 0.2236 0.7120 1.1087 0.044 Uiso 1 1 calc R A .
C6 C 0.3122(2) 0.6900(2) 0.99143(17) 0.0489(8) Uani 1 1 d . A .
H6 H 0.3731 0.6607 1.0221 0.059 Uiso 1 1 calc R . .
C7 C 0.3142(2) 0.7015(2) 0.89579(18) 0.0533(8) Uani 1 1 d . . .
H7 H 0.3759 0.6816 0.8604 0.064 Uiso 1 1 calc R A .
C8 C 0.22333(18) 0.74283(19) 0.85374(15) 0.0335(5) Uani 1 1 d . A .
C9 C 0.2756(2) 0.7288(3) 0.68719(18) 0.0705(11) Uani 1 1 d . . .
H9A H 0.3000 0.6586 0.6963 0.106 Uiso 1 1 calc R A .
H9B H 0.3387 0.7744 0.6886 0.106 Uiso 1 1 calc R . .
H9C H 0.2389 0.7346 0.6269 0.106 Uiso 1 1 calc R . .
C10 C 0.0526(2) 0.75553(16) 0.50198(13) 0.0280(4) Uani 1 1 d . . .
C11 C 0.0678(2) 0.78334(17) 0.41046(14) 0.0361(6) Uani 1 1 d . A .
H11 H 0.0861 0.8497 0.3899 0.043 Uiso 1 1 calc R . .
C12 C 0.0520(2) 0.69816(16) 0.35144(14) 0.0322(5) Uani 1 1 d . . .
C13 C 0.0545(2) 0.6817(2) 0.25498(14) 0.0457(6) Uani 1 1 d . A .
H13 H 0.0716 0.7358 0.2139 0.055 Uiso 1 1 calc R . .
C14 C 0.0321(2) 0.5869(2) 0.22077(18) 0.0504(7) Uani 1 1 d . . .
H14 H 0.0338 0.5759 0.1555 0.060 Uiso 1 1 calc R A .
C15 C 0.0073(2) 0.5071(2) 0.2789(2) 0.0541(8) Uani 1 1 d . A .
H15 H -0.0077 0.4421 0.2533 0.065 Uiso 1 1 calc R . .
C16 C 0.0038(2) 0.52075(19) 0.3750(2) 0.0478(6) Uani 1 1 d . . .
H16 H -0.0136 0.4660 0.4154 0.057 Uiso 1 1 calc R A .
C17 C 0.02659(18) 0.61630(17) 0.40966(15) 0.0301(5) Uani 1 1 d . A .
C18 C 0.0075(3) 0.5892(2) 0.58040(18) 0.0558(9) Uani 1 1 d . . .
H18A H 0.0642 0.5370 0.5847 0.084 Uiso 1 1 calc R A .
H18B H -0.0639 0.5567 0.5744 0.084 Uiso 1 1 calc R . .
H18C H 0.0088 0.6312 0.6366 0.084 Uiso 1 1 calc R . .
C19B C -0.1778(11) 0.8556(9) 0.5525(9) 0.041(3) Uiso 0.292(10) 1 d P A 2
H19D H -0.1948 0.7911 0.5833 0.061 Uiso 0.292(10) 1 calc PR A 2
H19E H -0.1407 0.8420 0.4935 0.061 Uiso 0.292(10) 1 calc PR A 2
H19F H -0.2454 0.8929 0.5406 0.061 Uiso 0.292(10) 1 calc PR A 2
C20B C -0.1493(10) 0.9409(9) 0.7013(8) 0.029(3) Uiso 0.292(10) 1 d P A 2
H20D H -0.2188 0.9761 0.6914 0.043 Uiso 0.292(10) 1 calc PR A 2
H20E H -0.1008 0.9839 0.7384 0.043 Uiso 0.292(10) 1 calc PR A 2
H20F H -0.1625 0.8770 0.7343 0.043 Uiso 0.292(10) 1 calc PR A 2
C23B C 0.2109(13) 1.0031(14) 0.6783(12) 0.053(5) Uiso 0.292(10) 1 d P A 2
H23D H 0.2760 0.9619 0.6665 0.079 Uiso 0.292(10) 1 calc PR A 2
H23E H 0.1787 0.9833 0.7380 0.079 Uiso 0.292(10) 1 calc PR A 2
H23F H 0.2312 1.0750 0.6804 0.079 Uiso 0.292(10) 1 calc PR A 2
C24B C 0.211(2) 0.971(2) 0.5152(19) 0.079(8) Uiso 0.292(10) 1 d P A 2
H24D H 0.2411 1.0367 0.4975 0.119 Uiso 0.292(10) 1 calc PR A 2
H24E H 0.1743 0.9400 0.4616 0.119 Uiso 0.292(10) 1 calc PR A 2
H24F H 0.2700 0.9260 0.5360 0.119 Uiso 0.292(10) 1 calc PR A 2
C22B C 0.0335(12) 1.0601(9) 0.6130(11) 0.045(3) Uani 0.292(10) 1 d P A 2
H22C H 0.0513 1.1273 0.5862 0.054 Uiso 0.292(10) 1 calc PR A 2
H22D H 0.0172 1.0682 0.6800 0.054 Uiso 0.292(10) 1 calc PR A 2
C21B C -0.0669(9) 1.0077(8) 0.5590(8) 0.034(3) Uani 0.292(10) 1 d P A 2
H21C H -0.1276 1.0566 0.5514 0.041 Uiso 0.292(10) 1 calc PR A 2
H21D H -0.0437 0.9843 0.4967 0.041 Uiso 0.292(10) 1 calc PR A 2
C19A C -0.1689(4) 0.8984(6) 0.5371(3) 0.0480(15) Uani 0.708(10) 1 d P A 1
H19A H -0.2360 0.9386 0.5404 0.072 Uiso 0.708(10) 1 calc PR A 1
H19B H -0.1871 0.8260 0.5368 0.072 Uiso 0.708(10) 1 calc PR A 1
H19C H -0.1292 0.9156 0.4801 0.072 Uiso 0.708(10) 1 calc PR A 1
C20A C -0.1735(4) 0.9051(5) 0.7010(3) 0.0419(12) Uani 0.708(10) 1 d P A 1
H20A H -0.1987 0.8346 0.7027 0.063 Uiso 0.708(10) 1 calc PR A 1
H20B H -0.2364 0.9507 0.6973 0.063 Uiso 0.708(10) 1 calc PR A 1
H20C H -0.1318 0.9200 0.7575 0.063 Uiso 0.708(10) 1 calc PR A 1
C23A C 0.1727(6) 1.0262(4) 0.6820(3) 0.0447(14) Uani 0.708(10) 1 d P A 1
H23A H 0.1959 1.0964 0.6712 0.067 Uiso 0.708(10) 1 calc PR A 1
H23B H 0.2360 0.9851 0.6998 0.067 Uiso 0.708(10) 1 calc PR A 1
H23C H 0.1186 1.0246 0.7321 0.067 Uiso 0.708(10) 1 calc PR A 1
C24A C 0.2009(8) 0.9930(7) 0.5217(5) 0.061(2) Uani 0.708(10) 1 d P A 1
H24A H 0.2599 0.9438 0.5305 0.091 Uiso 0.708(10) 1 calc PR A 1
H24B H 0.2314 1.0617 0.5197 0.091 Uiso 0.708(10) 1 calc PR A 1
H24C H 0.1630 0.9786 0.4632 0.091 Uiso 0.708(10) 1 calc PR A 1
C21A C -0.0679(4) 1.0298(3) 0.6164(7) 0.0616(19) Uani 0.708(10) 1 d P A 1
H21A H -0.1273 1.0714 0.5895 0.074 Uiso 0.708(10) 1 calc PR A 1
H21B H -0.0559 1.0528 0.6810 0.074 Uiso 0.708(10) 1 calc PR A 1
C22A C 0.0322(5) 1.0454(4) 0.5623(6) 0.0557(16) Uani 0.708(10) 1 d P A 1
H22A H 0.0517 1.1183 0.5636 0.067 Uiso 0.708(10) 1 calc PR A 1
H22B H 0.0184 1.0264 0.4968 0.067 Uiso 0.708(10) 1 calc PR A 1

loop_
_atom_site_aniso_label
_atom_site_aniso_U_11
_atom_site_aniso_U_22
_atom_site_aniso_U_33
_atom_site_aniso_U_23
_atom_site_aniso_U_13
_atom_site_aniso_U_12
Zn1 0.02714(11) 0.02729(11) 0.01689(10) 0.00077(10) 0.00035(11) 0.00220(11)
N1 0.0225(10) 0.0672(14) 0.0196(9) 0.0083(10) 0.0012(8) 0.0057(10)
N2 0.0369(11) 0.0333(10) 0.0199(8) -0.0002(8) -0.0008(7) 0.0005(9)
N3 0.0277(9) 0.0301(9) 0.0297(9) 0.0004(9) -0.0022(9) 0.0018(7)
N4 0.0341(11) 0.0392(11) 0.0330(11) 0.0023(9) 0.0014(9) -0.0101(9)
C1 0.0250(11) 0.0295(11) 0.0214(11) 0.0005(9) -0.0008(9) -0.0001(9)
C2 0.0330(12) 0.0280(11) 0.0189(9) 0.0006(8) 0.0017(10) 0.0046(11)
C3 0.0309(12) 0.0231(11) 0.0222(11) -0.0007(8) -0.0018(9) -0.0064(9)
C4 0.0471(16) 0.0303(13) 0.0210(11) -0.0029(9) -0.0027(11) -0.0004(11)
C5 0.0487(16) 0.0400(15) 0.0223(12) 0.0030(10) -0.0092(11) -0.0126(12)
C6 0.0307(14) 0.082(2) 0.0339(14) 0.0161(14) -0.0133(11) -0.0045(14)
C7 0.0235(12) 0.103(2) 0.0336(15) 0.0182(14) -0.0025(11) 0.0041(13)
C8 0.0260(12) 0.0503(15) 0.0240(11) 0.0101(10) -0.0025(9) -0.0065(11)
C9 0.0357(17) 0.147(3) 0.0284(14) 0.0239(18) 0.0098(12) 0.0350(19)
C10 0.0347(12) 0.0277(11) 0.0216(9) -0.0008(8) -0.0024(11) 0.0098(12)
C11 0.0563(18) 0.0294(12) 0.0225(10) 0.0018(9) -0.0002(11) 0.0076(12)
C12 0.0338(12) 0.0398(12) 0.0230(10) -0.0032(8) -0.0030(11) 0.0155(11)
C13 0.0569(16) 0.0589(17) 0.0212(10) -0.0047(11) -0.0039(12) 0.0163(16)
C14 0.0514(19) 0.0692(18) 0.0304(13) -0.0176(13) -0.0107(13) 0.0174(15)
C15 0.0583(18) 0.0538(17) 0.0501(17) -0.0264(15) -0.0123(14) -0.0021(15)
C16 0.0563(16) 0.0414(14) 0.0457(15) -0.0081(14) -0.0004(15) -0.0074(12)
C17 0.0289(13) 0.0363(12) 0.0251(11) -0.0041(9) -0.0033(9) 0.0039(10)
C18 0.092(2) 0.0433(15) 0.0317(13) 0.0088(12) 0.0003(14) -0.0221(15)
C22B 0.055(7) 0.025(4) 0.054(7) -0.010(6) -0.012(8) 0.000(4)
C21B 0.044(7) 0.022(5) 0.036(5) 0.012(4) 0.006(5) 0.021(4)
C19A 0.032(2) 0.075(5) 0.036(2) -0.004(3) -0.0156(19) 0.013(3)
C20A 0.027(2) 0.061(4) 0.037(2) 0.000(2) 0.0023(19) 0.007(2)
C23A 0.059(4) 0.035(3) 0.040(2) -0.0023(19) -0.005(3) -0.019(3)
C24A 0.086(5) 0.057(4) 0.040(3) -0.017(3) 0.040(3) -0.051(4)
C21A 0.051(3) 0.025(2) 0.109(6) -0.001(3) 0.019(4) 0.0036(17)
C22A 0.057(3) 0.029(3) 0.081(4) 0.020(3) -0.007(4) -0.006(2)

loop_
_atom_type_symbol
_atom_type_description
_atom_type_scat_dispersion_real
_atom_type_scat_dispersion_imag
_atom_type_scat_source
Zn Zn 0.2839 1.4301 'International Tables Vol C Tables 4.2.6.8 and 6.1.1.4'
N N 0.0061 0.0033 'International Tables Vol C Tables 4.2.6.8 and 6.1.1.4'
C C 0.0033 0.0016 'International Tables Vol C Tables 4.2.6.8 and 6.1.1.4'
H H 0.0000 0.0000 'International Tables Vol C Tables 4.2.6.8 and 6.1.1.4'

loop_
_geom_angle_atom_site_label_1
_geom_angle_atom_site_label_2
_geom_angle_atom_site_label_3
_geom_angle
C1 Zn1 C10 129.68(8)
C1 Zn1 N3 113.63(8)
C10 Zn1 N3 105.50(9)
C1 Zn1 N4 104.06(8)
C10 Zn1 N4 110.31(8)
N3 Zn1 N4 84.26(7)
C8 N1 C1 111.31(18)
C8 N1 C9 123.1(2)
C1 N1 C9 125.59(19)
C17 N2 C10 110.81(17)
C17 N2 C18 123.6(2)
C10 N2 C18 125.62(18)
C20B N3 C19A 119.8(6)
C20B N3 C21B 118.1(6)
C19A N3 C21B 82.8(5)
C20B N3 C21A 86.3(5)
C19A N3 C21A 110.5(4)
C21B N3 C21A 34.3(4)
C20B N3 C20A 21.5(4)
C19A N3 C20A 105.9(3)
C21B N3 C20A 136.3(5)
C21A N3 C20A 107.1(3)
C20B N3 C19B 111.8(7)
C19A N3 C19B 23.1(4)
C21B N3 C19B 105.2(6)
C21A N3 C19B 133.4(5)
C20A N3 C19B 92.8(5)
C20B N3 Zn1 116.5(5)
C19A N3 Zn1 113.9(2)
C21B N3 Zn1 99.3(4)
C21A N3 Zn1 104.8(2)
C20A N3 Zn1 114.5(2)
C19B N3 Zn1 104.2(5)
C24A N4 C23A 110.4(5)
C24A N4 C22A 101.4(6)
C23A N4 C22A 113.8(4)
C24A N4 C22B 123.1(8)
C23A N4 C22B 86.4(5)
C22A N4 C22B 29.3(4)
C24A N4 C23B 96.7(8)
C23A N4 C23B 20.7(6)
C22A N4 C23B 133.4(6)
C22B N4 C23B 107.1(7)
C24A N4 C24B 11.0(13)
C23A N4 C24B 113.6(11)
C22A N4 C24B 108.4(12)
C22B N4 C24B 132.6(13)
C23B N4 C24B 97.1(12)
C24A N4 Zn1 116.4(3)
C23A N4 Zn1 112.3(2)
C22A N4 Zn1 101.9(2)
C22B N4 Zn1 104.5(5)
C23B N4 Zn1 107.7(7)
C24B N4 Zn1 106.0(10)
C2 C1 N1 105.24(19)
C2 C1 Zn1 135.36(18)
N1 C1 Zn1 119.10(15)
C1 C2 C3 110.5(2)
C1 C2 H2 124.7
C3 C2 H2 124.7
C8 C3 C4 118.1(2)
C8 C3 C2 105.79(18)
C4 C3 C2 136.1(2)
C5 C4 C3 119.0(2)
C5 C4 H4 120.5
C3 C4 H4 120.5
C6 C5 C4 121.2(2)
C6 C5 H5 119.4
C4 C5 H5 119.4
C5 C6 C7 121.1(2)
C5 C6 H6 119.4
C7 C6 H6 119.4
C8 C7 C6 117.7(2)
C8 C7 H7 121.2
C6 C7 H7 121.2
C7 C8 N1 129.9(2)
C7 C8 C3 123.0(2)
N1 C8 C3 107.09(19)
N1 C9 H9A 109.5
N1 C9 H9B 109.5
H9A C9 H9B 109.5
N1 C9 H9C 109.5
H9A C9 H9C 109.5
H9B C9 H9C 109.5
C11 C10 N2 105.63(18)
C11 C10 Zn1 131.95(17)
N2 C10 Zn1 122.22(14)
C10 C11 C12 110.0(2)
C10 C11 H11 125.0
C12 C11 H11 125.0
C17 C12 C13 118.5(2)
C17 C12 C11 106.29(18)
C13 C12 C11 135.2(2)
C14 C13 C12 119.4(2)
C14 C13 H13 120.3
C12 C13 H13 120.3
C13 C14 C15 121.4(2)
C13 C14 H14 119.3
C15 C14 H14 119.3
C14 C15 C16 120.7(3)
C14 C15 H15 119.6
C16 C15 H15 119.6
C17 C16 C15 117.9(3)
C17 C16 H16 121.0
C15 C16 H16 121.0
C16 C17 N2 130.8(2)
C16 C17 C12 122.0(2)
N2 C17 C12 107.21(18)
N2 C18 H18A 109.5
N2 C18 H18B 109.5
H18A C18 H18B 109.5
N2 C18 H18C 109.5
H18A C18 H18C 109.5
H18B C18 H18C 109.5
N3 C19B H19D 109.5
N3 C19B H19E 109.5
H19D C19B H19E 109.5
N3 C19B H19F 109.5
H19D C19B H19F 109.5
H19E C19B H19F 109.5
N3 C20B H20D 109.5
N3 C20B H20E 109.5
H20D C20B H20E 109.5
N3 C20B H20F 109.5
H20D C20B H20F 109.5
H20E C20B H20F 109.5
N4 C23B H23D 109.5
N4 C23B H23E 109.5
H23D C23B H23E 109.5
N4 C23B H23F 109.5
H23D C23B H23F 109.5
H23E C23B H23F 109.5
N4 C24B H24D 109.5
N4 C24B H24E 109.5
H24D C24B H24E 109.5
N4 C24B H24F 109.5
H24D C24B H24F 109.5
H24E C24B H24F 109.5
N4 C22B C21B 102.7(9)
N4 C22B H22C 111.2
C21B C22B H22C 111.2
N4 C22B H22D 111.2
C21B C22B H22D 111.2
H22C C22B H22D 109.1
N3 C21B C22B 106.2(9)
N3 C21B H21C 110.5
C22B C21B H21C 110.5
N3 C21B H21D 110.5
C22B C21B H21D 110.5
H21C C21B H21D 108.7
N3 C19A H19A 109.5
N3 C19A H19B 109.5
N3 C19A H19C 109.5
N3 C20A H20A 109.5
N3 C20A H20B 109.5
N3 C20A H20C 109.5
N4 C23A H23A 109.5
N4 C23A H23B 109.5
N4 C23A H23C 109.5
N4 C24A H24A 109.5
N4 C24A H24B 109.5
N4 C24A H24C 109.5
C22A C21A N3 111.5(5)
C22A C21A H21A 109.3
N3 C21A H21A 109.3
C22A C21A H21B 109.3
N3 C21A H21B 109.3
H21A C21A H21B 108.0
C21A C22A N4 112.7(5)
C21A C22A H22A 109.1
N4 C22A H22A 109.1
C21A C22A H22B 109.1
N4 C22A H22B 109.1
H22A C22A H22B 107.8

loop_
_geom_bond_atom_site_label_1
_geom_bond_atom_site_label_2
_geom_bond_distance
Zn1 C1 1.998(2)
Zn1 C10 2.008(2)
Zn1 N3 2.1640(17)
Zn1 N4 2.1870(19)
N1 C8 1.381(3)
N1 C1 1.388(3)
N1 C9 1.449(3)
N2 C17 1.385(3)
N2 C10 1.393(3)
N2 C18 1.446(3)
N3 C20B 1.376(12)
N3 C19A 1.444(5)
N3 C21B 1.478(9)
N3 C21A 1.494(4)
N3 C20A 1.513(5)
N3 C19B 1.571(12)
N4 C24A 1.441(7)
N4 C23A 1.449(5)
N4 C22A 1.477(6)
N4 C22B 1.508(14)
N4 C23B 1.583(16)
N4 C24B 1.60(2)
C1 C2 1.374(3)
C2 C3 1.421(3)
C2 H2 0.9500
C3 C8 1.401(3)
C3 C4 1.411(3)
C4 C5 1.386(3)
C4 H4 0.9500
C5 C6 1.385(4)
C5 H5 0.9500
C6 C7 1.385(3)
C6 H6 0.9500
C7 C8 1.380(3)
C7 H7 0.9500
C9 H9A 0.9800
C9 H9B 0.9800
C9 H9C 0.9800
C10 C11 1.380(3)
C11 C12 1.420(3)
C11 H11 0.9500
C12 C17 1.401(3)
C12 C13 1.405(3)
C13 C14 1.370(4)
C13 H13 0.9500
C14 C15 1.377(4)
C14 H14 0.9500
C15 C16 1.396(4)
C15 H15 0.9500
C16 C17 1.382(3)
C16 H16 0.9500
C18 H18A 0.9800
C18 H18B 0.9800
C18 H18C 0.9800
C19B H19D 0.9800
C19B H19E 0.9800
C19B H19F 0.9800
C20B H20D 0.9800
C20B H20E 0.9800
C20B H20F 0.9800
C23B H23D 0.9800
C23B H23E 0.9800
C23B H23F 0.9800
C24B H24D 0.9800
C24B H24E 0.9800
C24B H24F 0.9800
C22B C21B 1.61(2)
C22B H22C 0.9900
C22B H22D 0.9900
C21B H21C 0.9900
C21B H21D 0.9900
C19A H19A 0.9800
C19A H19B 0.9800
C19A H19C 0.9800
C20A H20A 0.9800
C20A H20B 0.9800
C20A H20C 0.9800
C23A H23A 0.9800
C23A H23B 0.9800
C23A H23C 0.9800
C24A H24A 0.9800
C24A H24B 0.9800
C24A H24C 0.9800
C21A C22A 1.469(10)
C21A H21A 0.9900
C21A H21B 0.9900
C22A H22A 0.9900
C22A H22B 0.9900

loop_
_geom_torsion_atom_site_label_1
_geom_torsion_atom_site_label_2
_geom_torsion_atom_site_label_3
_geom_torsion_atom_site_label_4
_geom_torsion
C1 Zn1 N3 C20B 1.2(6)
C10 Zn1 N3 C20B 148.8(6)
N4 Zn1 N3 C20B -101.7(6)
C1 Zn1 N3 C19A -144.7(4)
C10 Zn1 N3 C19A 2.9(4)
N4 Zn1 N3 C19A 112.5(4)
C1 Zn1 N3 C21B 129.1(6)
C10 Zn1 N3 C21B -83.3(6)
N4 Zn1 N3 C21B 26.2(6)
C1 Zn1 N3 C21A 94.5(4)
C10 Zn1 N3 C21A -117.9(4)
N4 Zn1 N3 C21A -8.4(4)
C1 Zn1 N3 C20A -22.6(3)
C10 Zn1 N3 C20A 125.0(3)
N4 Zn1 N3 C20A -125.5(3)
C1 Zn1 N3 C19B -122.5(5)
C10 Zn1 N3 C19B 25.2(5)
N4 Zn1 N3 C19B 134.7(5)
C1 Zn1 N4 C24A 119.1(5)
C10 Zn1 N4 C24A -23.5(5)
N3 Zn1 N4 C24A -127.9(5)
C1 Zn1 N4 C23A -9.6(4)
C10 Zn1 N4 C23A -152.2(4)
N3 Zn1 N4 C23A 103.4(4)
C1 Zn1 N4 C22A -131.7(4)
C10 Zn1 N4 C22A 85.7(4)
N3 Zn1 N4 C22A -18.7(4)
C1 Zn1 N4 C22B -101.7(6)
C10 Zn1 N4 C22B 115.7(6)
N3 Zn1 N4 C22B 11.3(6)
C1 Zn1 N4 C23B 11.9(6)
C10 Zn1 N4 C23B -130.7(6)
N3 Zn1 N4 C23B 124.9(6)
C1 Zn1 N4 C24B 115.1(12)
C10 Zn1 N4 C24B -27.5(12)
N3 Zn1 N4 C24B -132.0(12)
C8 N1 C1 C2 -0.3(3)
C9 N1 C1 C2 178.8(3)
C8 N1 C1 Zn1 174.36(16)
C9 N1 C1 Zn1 -6.5(4)
C10 Zn1 C1 C2 -136.2(2)
N3 Zn1 C1 C2 1.7(3)
N4 Zn1 C1 C2 91.6(2)
C10 Zn1 C1 N1 51.1(2)
N3 Zn1 C1 N1 -170.96(16)
N4 Zn1 C1 N1 -81.13(19)
N1 C1 C2 C3 -0.3(3)
Zn1 C1 C2 C3 -173.68(17)
C1 C2 C3 C8 0.8(3)
C1 C2 C3 C4 -175.8(2)
C8 C3 C4 C5 -0.1(3)
C2 C3 C4 C5 176.2(2)
C3 C4 C5 C6 0.4(4)
C4 C5 C6 C7 0.2(4)
C5 C6 C7 C8 -1.0(4)
C6 C7 C8 N1 -175.1(3)
C6 C7 C8 C3 1.4(4)
C1 N1 C8 C7 177.8(3)
C9 N1 C8 C7 -1.4(5)
C1 N1 C8 C3 0.8(3)
C9 N1 C8 C3 -178.3(3)
C4 C3 C8 C7 -0.8(4)
C2 C3 C8 C7 -178.1(2)
C4 C3 C8 N1 176.4(2)
C2 C3 C8 N1 -0.9(3)
C17 N2 C10 C11 -0.3(3)
C18 N2 C10 C11 178.4(3)
C17 N2 C10 Zn1 175.14(16)
C18 N2 C10 Zn1 -6.2(3)
C1 Zn1 C10 C11 -147.4(2)
N3 Zn1 C10 C11 72.2(3)
N4 Zn1 C10 C11 -17.3(3)
C1 Zn1 C10 N2 38.6(3)
N3 Zn1 C10 N2 -101.81(19)
N4 Zn1 C10 N2 168.66(18)
N2 C10 C11 C12 0.2(3)
Zn1 C10 C11 C12 -174.55(19)
C10 C11 C12 C17 -0.1(3)
C10 C11 C12 C13 178.5(3)
C17 C12 C13 C14 0.1(4)
C11 C12 C13 C14 -178.4(3)
C12 C13 C14 C15 -0.1(4)
C13 C14 C15 C16 0.2(5)
C14 C15 C16 C17 -0.3(4)
C15 C16 C17 N2 178.7(2)
C15 C16 C17 C12 0.3(4)
C10 N2 C17 C16 -178.4(2)
C18 N2 C17 C16 2.9(4)
C10 N2 C17 C12 0.2(3)
C18 N2 C17 C12 -178.5(2)
C13 C12 C17 C16 -0.2(4)
C11 C12 C17 C16 178.7(2)
C13 C12 C17 N2 -178.9(2)
C11 C12 C17 N2 -0.1(3)
C24A N4 C22B C21B 92.5(10)
C23A N4 C22B C21B -155.3(10)
C22A N4 C22B C21B 45.4(10)
C23B N4 C22B C21B -157.3(10)
C24B N4 C22B C21B 85.5(18)
Zn1 N4 C22B C21B -43.2(10)
C20B N3 C21B C22B 68.3(12)
C19A N3 C21B C22B -171.7(9)
C21A N3 C21B C22B 44.0(9)
C20A N3 C21B C22B 82.7(10)
C19B N3 C21B C22B -166.2(9)
Zn1 N3 C21B C22B -58.6(9)
N4 C22B C21B N3 73.1(13)
C20B N3 C21A C22A 152.3(9)
C19A N3 C21A C22A -87.2(7)
C21B N3 C21A C22A -49.1(9)
C20A N3 C21A C22A 157.8(7)
C19B N3 C21A C22A -90.9(9)
Zn1 N3 C21A C22A 35.8(8)
N3 C21A C22A N4 -58.8(10)
C24A N4 C22A C21A 165.8(7)
C23A N4 C22A C21A -75.6(8)
C22B N4 C22A C21A -53.0(13)
C23B N4 C22A C21A -83.4(12)
C24B N4 C22A C21A 157.0(13)
Zn1 N4 C22A C21A 45.4(8)
